data_4314885
loop_
_publ_author_name
'Xia Li'
'Hao-Ling Sun'
'Xiao-Shuo Wu'
'Xiao Qiu'
'Miao Du'

_publ_section_title
;
 Unique (3,12)-Connected Porous Lanthanide-Organic Frameworks Based on
 Ln4O4 Clusters: Synthesis, Crystal Structures, Luminescence, and
 Magnetism
;
_journal_name_full 'Inorganic Chemistry'
_journal_page_first 1865
_journal_page_last 1871
_journal_paper_doi 10.1021/ic902241n
_journal_volume 49
_journal_year 2010
_chemical_formula_sum 'C28 H44 O36 S4 Tb4'
_chemical_formula_weight 1720.55
_chemical_name_systematic
; 
 ? 
;
_space_group_IT_number 114
_symmetry_cell_setting tetragonal
_symmetry_space_group_name_Hall 'P -4 2n'
_symmetry_space_group_name_H-M 'P -4 21 c'
_atom_sites_solution_hydrogens geom
_atom_sites_solution_primary direct
_atom_sites_solution_secondary difmap
_audit_creation_method SHELXL-97
_cell_angle_alpha 90.00
_cell_angle_beta 90.00
_cell_angle_gamma 90.00
_cell_formula_units_Z 2
_cell_length_a 17.1205(7)
_cell_length_b 17.1205(7)
_cell_length_c 8.4672(6)
_cell_measurement_reflns_used 2499
_cell_measurement_temperature 296(2)
_cell_measurement_theta_max 27.63
_cell_measurement_theta_min 3.37
_cell_volume 2481.8(2)
_computing_cell_refinement 'Bruker SMART'
_computing_data_collection 'Bruker SMART'
_computing_data_reduction 'Bruker SAINT'
_computing_molecular_graphics 'Bruker SHELXTL'
_computing_publication_material 'Bruker SHELXTL'
_computing_structure_refinement 'Bruker SHELXTL'
_computing_structure_solution 'Bruker SHELXTL'
_diffrn_ambient_temperature 296(2)
_diffrn_measured_fraction_theta_full 0.993
_diffrn_measured_fraction_theta_max 0.993
_diffrn_measurement_device_type 'CCD area detector'
_diffrn_measurement_method 'phi and omega scans'
_diffrn_radiation_monochromator graphite
_diffrn_radiation_source 'fine-focus sealed tube'
_diffrn_radiation_type MoK\a
_diffrn_radiation_wavelength 0.71073
_diffrn_reflns_av_R_equivalents 0.0262
_diffrn_reflns_av_sigmaI/netI 0.0511
_diffrn_reflns_limit_h_max 11
_diffrn_reflns_limit_h_min -22
_diffrn_reflns_limit_k_max 21
_diffrn_reflns_limit_k_min -6
_diffrn_reflns_limit_l_max 8
_diffrn_reflns_limit_l_min -10
_diffrn_reflns_number 5558
_diffrn_reflns_theta_full 27.63
_diffrn_reflns_theta_max 27.63
_diffrn_reflns_theta_min 3.38
_exptl_absorpt_coefficient_mu 5.903
_exptl_absorpt_correction_T_max 0.7568
_exptl_absorpt_correction_T_min 0.6496
_exptl_absorpt_correction_type multi-scan
_exptl_absorpt_process_details SADABS
_exptl_crystal_colour colorless
_exptl_crystal_density_diffrn 2.302
_exptl_crystal_density_method 'not measured'
_exptl_crystal_description block
_exptl_crystal_F_000 1648
_exptl_crystal_size_max 0.08
_exptl_crystal_size_mid 0.06
_exptl_crystal_size_min 0.05
_refine_diff_density_max 0.750
_refine_diff_density_min -0.496
_refine_diff_density_rms 0.119
_refine_ls_abs_structure_details 'Flack H D (1983), Acta Cryst. A39, 876-881'
_refine_ls_abs_structure_Flack 0.007(16)
_refine_ls_extinction_method none
_refine_ls_goodness_of_fit_ref 0.995
_refine_ls_hydrogen_treatment mixed
_refine_ls_matrix_type full
_refine_ls_number_parameters 185
_refine_ls_number_reflns 2866
_refine_ls_number_restraints 10
_refine_ls_restrained_S_all 0.994
_refine_ls_R_factor_all 0.0317
_refine_ls_R_factor_gt 0.0270
_refine_ls_shift/su_max 0.002
_refine_ls_shift/su_mean 0.000
_refine_ls_structure_factor_coef Fsqd
_refine_ls_weighting_details 'calc w=1/[\s^2^(Fo^2^)+(0.0174P)^2^+0.0000P] where P=(Fo^2^+2Fc^2^)/3'
_refine_ls_weighting_scheme calc
_refine_ls_wR_factor_gt 0.0553
_refine_ls_wR_factor_ref 0.0569
_reflns_number_gt 2606
_reflns_number_total 2866
_reflns_threshold_expression >2sigma(I)
_cod_data_source_file ic902241n_si_004.cif
_cod_data_source_block 090418a_0m
_cod_depositor_comments
;
The following automatic conversions were performed:

'_symmetry_cell_setting' value 'Tetragonal' changed to 'tetragonal'
according to the built-in table from CIF Core dictionary named
'cif_core.dic' version 2.4.1 from
2010-06-29.

'_exptl_absorpt_correction_type' value 'Multi-scan'
changed to 'multi-scan' according to the built-in table from CIF Core
dictionary named 'cif_core.dic' version 2.4.1 from 2010-06-29.

Automatic conversion script
Id: cif_fix_values 1646 2011-03-28 12:23:43Z adriana 
;
_cod_database_code 4314885

loop_
_symmetry_equiv_pos_as_xyz
'x, y, z'
'-x, -y, z'
'y, -x, -z'
'-y, x, -z'
'-x+1/2, y+1/2, -z+1/2'
'x+1/2, -y+1/2, -z+1/2'
'-y+1/2, -x+1/2, z+1/2'
'y+1/2, x+1/2, z+1/2'

loop_
_atom_site_label
_atom_site_type_symbol
_atom_site_fract_x
_atom_site_fract_y
_atom_site_fract_z
_atom_site_U_iso_or_equiv
_atom_site_adp_type
_atom_site_occupancy
_atom_site_symmetry_multiplicity
_atom_site_calc_flag
_atom_site_refinement_flags
_atom_site_disorder_assembly
_atom_site_disorder_group
C1 C 0.2588(3) 0.3730(3) 1.0377(8) 0.0241(13) Uani 1 1 d . . .
C2 C 0.2237(3) 0.3020(3) 1.0021(7) 0.0245(14) Uani 1 1 d . . .
H2 H 0.2513 0.2640 0.9469 0.029 Uiso 1 1 calc R . .
C3 C 0.1474(4) 0.2882(3) 1.0493(8) 0.0273(14) Uani 1 1 d . . .
C4 C 0.1079(4) 0.2136(4) 1.0081(7) 0.0284(14) Uani 1 1 d . . .
C5 C 0.1094(4) 0.3443(4) 1.1376(10) 0.0416(17) Uani 1 1 d . . .
H5 H 0.0586 0.3351 1.1721 0.050 Uiso 1 1 calc R . .
C6 C 0.1460(4) 0.4143(4) 1.1757(10) 0.046(2) Uani 1 1 d . . .
H6 H 0.1202 0.4512 1.2372 0.055 Uiso 1 1 calc R . .
C7 C 0.2196(4) 0.4289(4) 1.1230(9) 0.0367(18) Uani 1 1 d . . .
H7 H 0.2434 0.4765 1.1446 0.044 Uiso 1 1 calc R . .
Tb1 Tb 0.390183(14) 0.537329(14) 0.64980(4) 0.01683(7) Uani 1 1 d . . .
O1 O 0.3491(2) 0.4506(2) 0.8530(6) 0.0322(9) Uani 1 1 d . . .
O2 O 0.3952(2) 0.4247(2) 1.1157(5) 0.0267(10) Uani 1 1 d . . .
O3 O 0.3904(3) 0.3205(2) 0.9181(5) 0.0316(10) Uani 1 1 d . . .
O4 O 0.1482(3) 0.1587(3) 0.9562(6) 0.0377(11) Uani 1 1 d . . .
O5 O 0.0339(3) 0.2108(2) 1.0307(5) 0.0335(10) Uani 1 1 d . . .
O6 O 0.4741(2) 0.4275(2) 0.6208(5) 0.0202(9) Uani 1 1 d D . .
O7 O 0.2638(3) 0.5794(3) 0.7657(6) 0.0380(12) Uani 1 1 d D . .
O8 O 0.3625(5) 0.1720(6) 0.7979(18) 0.173(6) Uani 1 1 d D . .
O9 O 0.9302(8) 0.3535(10) -0.0371(17) 0.200(6) Uani 1 1 d D . .
S1 S 0.35614(8) 0.39234(9) 0.97636(17) 0.0203(3) Uani 1 1 d . . .
H1W H 0.466(6) 0.404(6) 0.720(6) 0.113(17) Uiso 1 1 d D . .
H5W H 0.380(7) 0.182(6) 0.691(5) 0.113(17) Uiso 1 1 d D . .
H3W H 0.227(4) 0.615(4) 0.726(10) 0.113(17) Uiso 1 1 d D . .
H6W H 0.370(6) 0.221(3) 0.850(10) 0.113(17) Uiso 1 1 d D . .
H4W H 0.254(6) 0.575(6) 0.876(3) 0.113(17) Uiso 1 1 d D . .
H8W H 0.976(4) 0.322(6) -0.018(12) 0.113(17) Uiso 1 1 d D . .
H7W H 0.905(6) 0.358(7) 0.066(7) 0.113(17) Uiso 1 1 d D . .

loop_
_atom_site_aniso_label
_atom_site_aniso_U_11
_atom_site_aniso_U_22
_atom_site_aniso_U_33
_atom_site_aniso_U_23
_atom_site_aniso_U_13
_atom_site_aniso_U_12
C1 0.026(3) 0.025(3) 0.021(3) 0.002(3) 0.002(3) -0.011(2)
C2 0.028(3) 0.024(3) 0.022(3) -0.001(3) 0.002(3) -0.003(2)
C3 0.033(3) 0.024(3) 0.025(3) -0.008(3) 0.000(3) -0.008(3)
C4 0.041(4) 0.024(3) 0.020(3) 0.001(3) 0.000(3) -0.013(3)
C5 0.026(3) 0.043(4) 0.056(5) -0.012(4) 0.017(4) -0.011(3)
C6 0.038(4) 0.031(4) 0.068(6) -0.019(4) 0.024(4) -0.007(3)
C7 0.038(4) 0.020(3) 0.052(5) -0.010(3) 0.005(4) -0.008(3)
Tb1 0.01608(12) 0.01656(12) 0.01785(12) -0.00046(13) 0.00078(13) -0.00009(9)
O1 0.031(2) 0.036(2) 0.029(2) 0.012(3) -0.001(2) -0.0060(18)
O2 0.031(2) 0.025(2) 0.024(3) -0.0029(17) -0.008(2) -0.0032(18)
O3 0.031(2) 0.029(2) 0.034(3) -0.010(2) 0.000(2) -0.003(2)
O4 0.044(3) 0.029(2) 0.041(3) -0.008(2) 0.001(2) -0.015(2)
O5 0.034(2) 0.034(2) 0.032(2) 0.002(2) -0.001(2) -0.017(2)
O6 0.022(2) 0.0203(18) 0.019(2) 0.0006(17) -0.0014(18) 0.0002(16)
O7 0.023(2) 0.050(3) 0.042(3) 0.005(3) 0.005(2) 0.011(2)
O8 0.073(5) 0.130(7) 0.316(19) -0.130(10) 0.040(8) -0.051(5)
O9 0.161(12) 0.264(17) 0.176(12) 0.003(14) -0.037(10) 0.026(11)
S1 0.0204(7) 0.0204(7) 0.0201(8) -0.0011(6) -0.0016(6) -0.0027(6)

loop_
_atom_type_symbol
_atom_type_description
_atom_type_scat_dispersion_real
_atom_type_scat_dispersion_imag
_atom_type_scat_source
C C 0.0033 0.0016 'International Tables Vol C Tables 4.2.6.8 and 6.1.1.4'
H H 0.0000 0.0000 'International Tables Vol C Tables 4.2.6.8 and 6.1.1.4'
O O 0.0106 0.0060 'International Tables Vol C Tables 4.2.6.8 and 6.1.1.4'
S S 0.1246 0.1234 'International Tables Vol C Tables 4.2.6.8 and 6.1.1.4'
Tb Tb -0.1723 4.1537 'International Tables Vol C Tables 4.2.6.8 and 6.1.1.4'

loop_
_geom_angle_atom_site_label_1
_geom_angle_atom_site_label_2
_geom_angle_atom_site_label_3
_geom_angle
_geom_angle_site_symmetry_1
_geom_angle_site_symmetry_3
_geom_angle_publ_flag
C7 C1 C2 120.9(6) . . ?
C7 C1 S1 118.8(4) . . ?
C2 C1 S1 120.4(5) . . ?
C3 C2 C1 119.6(6) . . ?
C3 C2 H2 120.2 . . ?
C1 C2 H2 120.2 . . ?
C5 C3 C2 118.8(5) . . ?
C5 C3 C4 120.7(6) . . ?
C2 C3 C4 120.5(6) . . ?
O4 C4 O5 124.9(5) . . ?
O4 C4 C3 118.6(6) . . ?
O5 C4 C3 116.5(6) . . ?
C3 C5 C6 120.8(6) . . ?
C3 C5 H5 119.6 . . ?
C6 C5 H5 119.6 . . ?
C7 C6 C5 120.0(6) . . ?
C7 C6 H6 120.0 . . ?
C5 C6 H6 120.0 . . ?
C6 C7 C1 119.8(6) . . ?
C6 C7 H7 120.1 . . ?
C1 C7 H7 120.1 . . ?
O5 Tb1 O4 95.13(16) 7_554 5_556 ?
O5 Tb1 O2 142.88(14) 7_554 3_567 ?
O4 Tb1 O2 87.65(16) 5_556 3_567 ?
O5 Tb1 O6 89.41(14) 7_554 . ?
O4 Tb1 O6 145.68(15) 5_556 . ?
O2 Tb1 O6 108.70(14) 3_567 . ?
O5 Tb1 O1 76.60(15) 7_554 . ?
O4 Tb1 O1 138.02(15) 5_556 . ?
O2 Tb1 O1 76.84(15) 3_567 . ?
O6 Tb1 O1 76.09(14) . . ?
O5 Tb1 O6 75.03(14) 7_554 3_566 ?
O4 Tb1 O6 77.36(14) 5_556 3_566 ?
O2 Tb1 O6 140.97(14) 3_567 3_566 ?
O6 Tb1 O6 71.01(16) . 3_566 ?
O1 Tb1 O6 136.23(14) . 3_566 ?
O5 Tb1 O6 142.80(15) 7_554 2_665 ?
O4 Tb1 O6 90.54(15) 5_556 2_665 ?
O2 Tb1 O6 73.95(14) 3_567 2_665 ?
O6 Tb1 O6 66.76(15) . 2_665 ?
O1 Tb1 O6 120.94(14) . 2_665 ?
O6 Tb1 O6 70.43(16) 3_566 2_665 ?
O5 Tb1 O7 71.22(17) 7_554 . ?
O4 Tb1 O7 69.63(16) 5_556 . ?
O2 Tb1 O7 75.24(16) 3_567 . ?
O6 Tb1 O7 142.77(15) . . ?
O1 Tb1 O7 68.75(16) . . ?
O6 Tb1 O7 129.53(15) 3_566 . ?
O6 Tb1 O7 143.82(16) 2_665 . ?
O5 Tb1 Tb1 66.87(11) 7_554 4_656 ?
O4 Tb1 Tb1 115.03(12) 5_556 4_656 ?
O2 Tb1 Tb1 143.46(9) 3_567 4_656 ?
O6 Tb1 Tb1 37.50(10) . 4_656 ?
O1 Tb1 Tb1 99.56(11) . 4_656 ?
O6 Tb1 Tb1 38.21(9) 3_566 4_656 ?
O6 Tb1 Tb1 77.42(9) 2_665 4_656 ?
O7 Tb1 Tb1 138.06(12) . 4_656 ?
O5 Tb1 Tb1 111.92(11) 7_554 3_566 ?
O4 Tb1 Tb1 68.97(11) 5_556 3_566 ?
O2 Tb1 Tb1 103.62(10) 3_567 3_566 ?
O6 Tb1 Tb1 77.77(9) . 3_566 ?
O1 Tb1 Tb1 152.40(10) . 3_566 ?
O6 Tb1 Tb1 37.36(9) 3_566 3_566 ?
O6 Tb1 Tb1 37.71(9) 2_665 3_566 ?
O7 Tb1 Tb1 138.60(12) . 3_566 ?
Tb1 Tb1 Tb1 63.299(9) 4_656 3_566 ?
O5 Tb1 Tb1 122.08(11) 7_554 2_665 ?
O4 Tb1 Tb1 123.20(12) 5_556 2_665 ?
O2 Tb1 Tb1 85.44(9) 3_567 2_665 ?
O6 Tb1 Tb1 34.31(9) . 2_665 ?
O1 Tb1 Tb1 94.53(10) . 2_665 ?
O6 Tb1 Tb1 73.76(9) 3_566 2_665 ?
O6 Tb1 Tb1 33.76(9) 2_665 2_665 ?
O7 Tb1 Tb1 156.71(12) . 2_665 ?
Tb1 Tb1 Tb1 58.350(5) 4_656 2_665 ?
Tb1 Tb1 Tb1 58.350(5) 3_566 2_665 ?
S1 O1 Tb1 157.8(3) . . ?
S1 O2 Tb1 143.3(2) . 4_657 ?
C4 O4 Tb1 130.2(4) . 5_546 ?
C4 O5 Tb1 127.3(4) . 7 ?
Tb1 O6 Tb1 105.14(15) . 4_656 ?
Tb1 O6 Tb1 111.94(14) . 2_665 ?
Tb1 O6 Tb1 104.08(15) 4_656 2_665 ?
Tb1 O6 H1W 99(7) . . ?
Tb1 O6 H1W 137(7) 4_656 . ?
Tb1 O6 H1W 99(7) 2_665 . ?
Tb1 O7 H3W 129(6) . . ?
Tb1 O7 H4W 121(6) . . ?
H3W O7 H4W 106(3) . . ?
H5W O8 H6W 103(3) . . ?
H8W O9 H7W 105(3) . . ?
O1 S1 O3 111.9(3) . . ?
O1 S1 O2 111.0(3) . . ?
O3 S1 O2 114.3(3) . . ?
O1 S1 C1 105.1(3) . . ?
O3 S1 C1 108.7(3) . . ?
O2 S1 C1 105.3(3) . . ?

loop_
_geom_bond_atom_site_label_1
_geom_bond_atom_site_label_2
_geom_bond_distance
_geom_bond_site_symmetry_2
_geom_bond_publ_flag
C1 C7 1.373(8) . ?
C1 C2 1.388(8) . ?
C1 S1 1.777(6) . ?
C2 C3 1.387(8) . ?
C2 H2 0.9300 . ?
C3 C5 1.380(8) . ?
C3 C4 1.486(8) . ?
C4 O4 1.245(8) . ?
C4 O5 1.282(8) . ?
C5 C6 1.391(8) . ?
C5 H5 0.9300 . ?
C6 C7 1.360(9) . ?
C6 H6 0.9300 . ?
C7 H7 0.9300 . ?
Tb1 O5 2.344(4) 7_554 ?
Tb1 O4 2.357(4) 5_556 ?
Tb1 O2 2.372(4) 3_567 ?
Tb1 O6 2.379(4) . ?
Tb1 O1 2.379(4) . ?
Tb1 O6 2.387(4) 3_566 ?
Tb1 O6 2.413(4) 2_665 ?
Tb1 O7 2.482(5) . ?
Tb1 Tb1 3.7844(5) 4_656 ?
Tb1 Tb1 3.7844(5) 3_566 ?
Tb1 Tb1 3.9715(5) 2_665 ?
O1 S1 1.449(5) . ?
O2 S1 1.465(4) . ?
O2 Tb1 2.372(4) 4_657 ?
O3 S1 1.449(4) . ?
O4 Tb1 2.357(4) 5_546 ?
O5 Tb1 2.344(4) 7 ?
O6 Tb1 2.387(4) 4_656 ?
O6 Tb1 2.413(4) 2_665 ?
O6 H1W 0.94(2) . ?
O7 H3W 0.95(2) . ?
O7 H4W 0.95(2) . ?
O8 H5W 0.97(2) . ?
O8 H6W 0.96(2) . ?
O9 H8W 0.96(2) . ?
O9 H7W 0.97(2) . ?
